data_7110583
loop_
_publ_author_name
'Goh, Lai Yoong'
'Chen, Wei'
'Wong, Richard C. S.'

_publ_section_title
;
 A facile reaction of Sb2S3 with [CpCr(CO)3]2: formation of a novel
 tetrachromium complex [CpCr(CO)3]4(Sb2S)
;
_journal_issue 16
_journal_name_full 'Chemical Communications'
_journal_page_first 1481
_journal_paper_doi 10.1039/a903616d
_journal_year 1999
_chemical_formula_moiety '[(C~5~H~5~)(CO)~3~Cr]~4~Sb~2~S'
_chemical_formula_sum 'C32 H20 Cr4 O12 S Sb2'
_chemical_formula_weight 1080.04
_chemical_name_systematic
; 
 ? 
;
_space_group_IT_number 14
_symmetry_cell_setting monoclinic
_symmetry_space_group_name_Hall '-P 2ybc'
_symmetry_space_group_name_H-M 'P 1 21/c 1'
_atom_sites_solution_hydrogens geom
_atom_sites_solution_primary direct
_atom_sites_solution_secondary difmap
_audit_creation_method SHELXL
_cell_angle_alpha 90.00
_cell_angle_beta 106.26(3)
_cell_angle_gamma 90.00
_cell_formula_units_Z 4
_cell_length_a 20.181(5)
_cell_length_b 12.400(4)
_cell_length_c 15.209(8)
_cell_measurement_temperature 300(2)
_cell_volume 3654(2)
_computing_cell_refinement Nonius
_computing_data_collection Nonius
_computing_data_reduction MolEN
_computing_molecular_graphics SHELXTL/PC
_computing_publication_material 'SHELXL-93 (Sheldrick, 1993)'
_computing_structure_refinement 'SHELXL-93 (Sheldrick, 1993)'
_computing_structure_solution 'SHELXS-86 (Sheldrick, 1990)'
_diffrn_ambient_temperature 300(2)
_diffrn_measurement_device CAD4
_diffrn_measurement_method \w-scan
_diffrn_radiation_monochromator graphite
_diffrn_radiation_source 'fine-focus sealed tube'
_diffrn_radiation_type MoK\a
_diffrn_radiation_wavelength 0.71073
_diffrn_reflns_av_R_equivalents 0.1140
_diffrn_reflns_av_sigmaI/netI 0.2999
_diffrn_reflns_limit_h_max 0
_diffrn_reflns_limit_h_min -23
_diffrn_reflns_limit_k_max 14
_diffrn_reflns_limit_k_min 0
_diffrn_reflns_limit_l_max 18
_diffrn_reflns_limit_l_min -17
_diffrn_reflns_number 6573
_diffrn_reflns_theta_max 24.99
_diffrn_reflns_theta_min 1.05
_diffrn_standards_interval_time 60
_diffrn_standards_number 3
_exptl_absorpt_coefficient_mu 2.722
_exptl_crystal_colour black
_exptl_crystal_density_diffrn 1.963
_exptl_crystal_description polyhedron
_exptl_crystal_F_000 2088
_exptl_crystal_size_max 0.3
_exptl_crystal_size_mid 0.3
_exptl_crystal_size_min 0.3
_refine_ls_extinction_method none
_refine_ls_goodness_of_fit_all 0.864
_refine_ls_goodness_of_fit_obs 1.191
_refine_ls_hydrogen_treatment 'riding mode'
_refine_ls_matrix_type full
_refine_ls_number_parameters 450
_refine_ls_number_reflns 6413
_refine_ls_number_restraints 0
_refine_ls_restrained_S_all 0.864
_refine_ls_restrained_S_obs 1.191
_refine_ls_R_factor_all 0.2016
_refine_ls_R_factor_obs 0.0836
_refine_ls_shift/esd_max 0.026
_refine_ls_shift/esd_mean 0.001
_refine_ls_structure_factor_coef Fsqd
_refine_ls_weighting_details 'w=1/[\s^2^(Fo^2^)+(0.0139P)^2^+0.0000P] where P=(Fo^2^+2Fc^2^)/3'
_refine_ls_weighting_scheme calc
_refine_ls_wR_factor_all 0.1262
_refine_ls_wR_factor_obs 0.1011
_reflns_number_observed 2446
_reflns_number_total 6413
_reflns_observed_criterion >2sigma(I)
_cod_data_source_file 903616dsup1.cif
_cod_data_source_block rw19a
_cod_depositor_comments
;
The following automatic conversions were performed:

'_symmetry_cell_setting' value 'Monoclinic' changed to 'monoclinic'
according to /home/saulius/struct/CIF-dictionaries/cif_core.dic
dictionary named 'cif_core.dic' version 2.4.2 from 2011-04-26.

Automatic conversion script
Id: cif_fix_values 1891 2012-01-12 08:04:46Z andrius 

The following automatic conversions were performed:

'_refine_ls_weighting_scheme' value 'calc
w=1/[\s^2^(Fo^2^)+(0.0139P)^2^+0.0000P] where P=(Fo^2^+2Fc^2^)/3' was
changed to 'calc'. New tag '_refine_ls_weighting_details' was
created. The value of the new tag was set to
'w=1/[\s^2^(Fo^2^)+(0.0139P)^2^+0.0000P] where P=(Fo^2^+2Fc^2^)/3'.

Automatic conversion script
Id: cif_fix_values 3143 2015-03-26 13:38:13Z robertas 
;
_cod_original_cell_volume 3653.7(24)
_cod_original_sg_symbol_H-M P2~1~/c
_cod_database_code 7110583

loop_
_symmetry_equiv_pos_as_xyz
'x, y, z'
'-x, y+1/2, -z+1/2'
'-x, -y, -z'
'x, -y-1/2, z-1/2'

loop_
_atom_site_aniso_label
_atom_site_aniso_U_11
_atom_site_aniso_U_22
_atom_site_aniso_U_33
_atom_site_aniso_U_23
_atom_site_aniso_U_13
_atom_site_aniso_U_12
Sb1 0.0363(6) 0.0430(8) 0.0426(7) -0.0076(6) 0.0101(5) 0.0001(6)
Sb2 0.0374(6) 0.0373(7) 0.0444(7) -0.0054(6) 0.0145(5) -0.0022(6)
Cr1 0.043(2) 0.046(2) 0.068(2) -0.015(2) 0.0241(15) -0.006(2)
Cr2 0.035(2) 0.047(2) 0.067(2) 0.011(2) 0.0165(14) 0.0070(15)
Cr3 0.0323(15) 0.044(2) 0.052(2) -0.009(2) 0.0136(13) -0.0009(14)
Cr4 0.048(2) 0.054(2) 0.035(2) -0.0079(15) 0.0152(14) -0.0116(15)
S 0.048(3) 0.047(3) 0.050(3) -0.008(2) 0.014(2) 0.011(2)
O11 0.105(13) 0.094(14) 0.165(18) -0.068(12) 0.028(12) -0.022(10)
O12 0.057(8) 0.040(8) 0.100(10) -0.004(8) 0.018(8) 0.000(7)
O13 0.054(8) 0.080(11) 0.068(10) -0.009(8) 0.002(7) 0.014(8)
O21 0.102(11) 0.082(12) 0.053(9) 0.010(9) 0.010(9) -0.010(9)
O22 0.088(11) 0.064(11) 0.106(12) -0.017(9) 0.032(9) 0.016(8)
O23 0.050(8) 0.134(13) 0.039(8) -0.020(9) 0.000(7) 0.008(8)
O31 0.069(10) 0.075(12) 0.196(17) -0.020(11) 0.058(10) 0.027(8)
O32 0.046(8) 0.138(13) 0.074(10) 0.032(9) 0.037(7) -0.004(8)
O33 0.047(8) 0.085(11) 0.126(12) 0.035(10) 0.025(8) -0.003(8)
O41 0.057(9) 0.139(15) 0.100(11) -0.070(10) 0.018(8) 0.013(9)
O42 0.090(10) 0.084(11) 0.055(9) -0.004(8) 0.043(8) -0.026(8)
O43 0.125(13) 0.066(10) 0.077(11) 0.006(9) -0.004(9) -0.026(10)
C11 0.060(14) 0.042(14) 0.138(23) -0.033(14) 0.026(14) 0.001(11)
C12 0.045(11) 0.079(15) 0.047(12) -0.029(11) 0.017(10) -0.005(11)
C13 0.047(12) 0.034(12) 0.069(15) -0.007(10) 0.001(11) 0.000(9)
C14 0.128(23) 0.127(24) 0.087(19) -0.045(21) 0.069(17) -0.067(24)
C15 0.202(36) 0.070(19) 0.216(37) -0.098(23) 0.197(33) -0.101(24)
C16 0.085(21) 0.082(22) 0.251(42) 0.049(24) 0.128(25) 0.015(17)
C17 0.083(20) 0.142(28) 0.074(18) -0.044(19) 0.047(15) -0.060(19)
C18 0.116(20) 0.034(13) 0.114(21) 0.014(16) 0.072(17) -0.001(15)
C21 0.076(15) 0.087(19) 0.066(16) -0.037(14) 0.023(14) -0.021(14)
C22 0.047(12) 0.036(12) 0.113(18) -0.015(12) 0.028(12) -0.011(10)
C23 0.040(11) 0.085(15) 0.023(10) -0.005(10) 0.008(8) 0.027(10)
C24 0.112(20) 0.080(18) 0.117(22) 0.060(16) 0.064(18) 0.030(16)
C25 0.052(14) 0.052(14) 0.122(22) 0.026(15) 0.029(15) 0.007(11)
C26 0.061(16) 0.040(12) 0.102(19) 0.003(14) 0.019(14) -0.004(11)
C27 0.038(13) 0.133(24) 0.119(22) 0.049(21) -0.026(13) -0.009(15)
C28 0.085(19) 0.037(14) 0.168(29) 0.046(18) 0.053(21) -0.014(12)
C31 0.041(11) 0.074(15) 0.109(17) 0.001(13) 0.048(11) 0.027(11)
C32 0.044(11) 0.082(15) 0.039(12) 0.003(11) 0.024(9) -0.009(10)
C33 0.039(11) 0.055(13) 0.058(13) -0.011(11) 0.011(10) 0.003(10)
C34 0.019(11) 0.149(26) 0.129(21) -0.083(20) -0.023(12) 0.031(14)
C35 0.089(17) 0.043(14) 0.090(17) 0.027(12) -0.036(14) 0.007(14)
C36 0.061(15) 0.112(21) 0.056(16) -0.031(15) 0.003(12) 0.015(16)
C37 0.116(21) 0.055(15) 0.042(14) -0.021(12) -0.034(13) 0.032(14)
C41 0.023(10) 0.087(16) 0.100(16) -0.054(13) 0.019(11) -0.008(10)
C42 0.043(11) 0.048(13) 0.086(16) -0.017(12) 0.029(11) -0.018(9)
C43 0.079(14) 0.090(17) 0.022(10) 0.015(12) 0.012(9) -0.016(14)
C44 0.084(17) 0.126(23) 0.049(14) 0.019(14) 0.036(13) -0.001(16)
C45 0.103(19) 0.103(20) 0.041(14) -0.004(13) 0.005(13) -0.029(17)
C46 0.052(13) 0.130(22) 0.085(17) 0.037(16) 0.024(12) -0.038(14)
C48 0.067(14) 0.065(15) 0.060(14) 0.037(12) -0.013(11) -0.029(12)

loop_
_atom_site_label
_atom_site_type_symbol
_atom_site_fract_x
_atom_site_fract_y
_atom_site_fract_z
_atom_site_U_iso_or_equiv
_atom_site_thermal_displace_type
_atom_site_occupancy
_atom_site_calc_flag
_atom_site_refinement_flags
Sb1 Sb 0.19403(5) 0.15907(9) 0.25166(8) 0.0408(3) Uani 1 d .
Sb2 Sb 0.29276(5) -0.06347(9) 0.20476(8) 0.0391(3) Uani 1 d .
Cr1 Cr 0.29695(13) 0.3203(2) 0.3080(2) 0.0508(8) Uani 1 d .
Cr2 Cr 0.08006(12) 0.1786(2) 0.3267(2) 0.0491(8) Uani 1 d .
Cr3 Cr 0.41238(12) -0.1718(2) 0.3116(2) 0.0424(7) Uani 1 d .
Cr4 Cr 0.19466(13) -0.1983(2) 0.0824(2) 0.0448(8) Uani 1 d .
S S 0.2434(2) -0.0099(4) 0.3280(3) 0.0479(12) Uani 1 d .
O11 O 0.3325(8) 0.4617(13) 0.4704(12) 0.124(7) Uani 1 d .
O12 O 0.1648(6) 0.4417(9) 0.2828(8) 0.066(4) Uani 1 d .
O13 O 0.3333(6) 0.1651(11) 0.4638(8) 0.070(4) Uani 1 d .
O21 O 0.0457(7) 0.3029(11) 0.1524(9) 0.081(5) Uani 1 d .
O22 O 0.0269(7) 0.3735(11) 0.3940(10) 0.085(5) Uani 1 d .
O23 O 0.1969(6) 0.2578(12) 0.4781(8) 0.077(4) Uani 1 d .
O31 O 0.4702(6) -0.3725(11) 0.2666(11) 0.109(6) Uani 1 d .
O32 O 0.4365(6) -0.1119(11) 0.1338(9) 0.082(5) Uani 1 d .
O33 O 0.2972(6) -0.3169(11) 0.3115(9) 0.086(5) Uani 1 d .
O41 O 0.3284(6) -0.2962(12) 0.0825(9) 0.100(6) Uani 1 d .
O42 O 0.1501(6) -0.2176(10) 0.2525(8) 0.072(4) Uani 1 d .
O43 O 0.1701(7) -0.4338(11) 0.0908(9) 0.096(5) Uani 1 d .
C11 C 0.3198(10) 0.4059(15) 0.4066(16) 0.080(7) Uani 1 d .
C12 C 0.2140(9) 0.3878(15) 0.2913(12) 0.056(5) Uani 1 d .
C13 C 0.3129(9) 0.2211(14) 0.4017(13) 0.053(5) Uani 1 d .
C14 C 0.3006(13) 0.3455(28) 0.1678(16) 0.106(10) Uani 1 d .
H14 H 0.2620(13) 0.3559(28) 0.1181(16) 0.128 Uiso 1 calc R
C15 C 0.3298(19) 0.2507(22) 0.1977(25) 0.135(17) Uani 1 d .
H15 H 0.3140(19) 0.1824(22) 0.1768(25) 0.161 Uiso 1 calc R
C16 C 0.3861(14) 0.2754(27) 0.2635(25) 0.123(13) Uani 1 d .
H16 H 0.4185(14) 0.2239(27) 0.2918(25) 0.147 Uiso 1 calc R
C17 C 0.3930(13) 0.3799(28) 0.2864(17) 0.095(9) Uani 1 d .
H17 H 0.4267(13) 0.4131(28) 0.3330(17) 0.113 Uiso 1 calc R
C18 C 0.3378(14) 0.4255(17) 0.2237(19) 0.080(7) Uani 1 d .
H18 H 0.3270(14) 0.4986(17) 0.2194(19) 0.096 Uiso 1 calc R
C21 C 0.0589(10) 0.2565(18) 0.2201(14) 0.076(7) Uani 1 d .
C22 C 0.0468(9) 0.2988(15) 0.3674(14) 0.064(6) Uani 1 d .
C23 C 0.1579(8) 0.2288(15) 0.4169(11) 0.049(5) Uani 1 d .
C24 C 0.0392(13) 0.0661(18) 0.4152(16) 0.096(8) Uani 1 d .
H24 H 0.0403(13) 0.0745(18) 0.4763(16) 0.116 Uiso 1 calc R
C25 C 0.0875(10) 0.0177(15) 0.3806(18) 0.075(7) Uani 1 d .
H25 H 0.1309(10) -0.0054(15) 0.4147(18) 0.090 Uiso 1 calc R
C26 C 0.0620(10) 0.0089(14) 0.2893(17) 0.069(6) Uani 1 d .
H26 H 0.0824(10) -0.0293(14) 0.2511(17) 0.082 Uiso 1 calc R
C27 C -0.0019(11) 0.0680(22) 0.2597(19) 0.106(9) Uani 1 d .
H27 H -0.0297(11) 0.0809(22) 0.2006(19) 0.128 Uiso 1 calc R
C28 C -0.0106(12) 0.0990(17) 0.3400(21) 0.093(9) Uani 1 d .
H28 H -0.0481(12) 0.1403(17) 0.3441(21) 0.112 Uiso 1 calc R
C31 C 0.4458(9) -0.2952(17) 0.2793(14) 0.069(6) Uani 1 d .
C32 C 0.4247(8) -0.1342(15) 0.1996(11) 0.052(5) Uani 1 d .
C33 C 0.3388(8) -0.2558(14) 0.3073(12) 0.051(5) Uani 1 d .
C34 C 0.5098(9) -0.1614(23) 0.4190(16) 0.108(10) Uani 1 d .
H34 H 0.5480(9) -0.2044(23) 0.4213(16) 0.130 Uiso 1 calc R
C35 C 0.4560(12) -0.1811(16) 0.4556(13) 0.086(8) Uani 1 d .
H35 H 0.4510(12) -0.2435(16) 0.4871(13) 0.104 Uiso 1 calc R
C36 C 0.4119(10) -0.0981(22) 0.4397(14) 0.079(7) Uani 1 d .
H36 H 0.3718(10) -0.0945(22) 0.4584(14) 0.095 Uiso 1 calc R
C37 C 0.4340(12) -0.0210(17) 0.3929(13) 0.083(8) Uani 1 d .
H37 H 0.4138(12) 0.0457(17) 0.3746(13) 0.099 Uiso 1 calc R
C38 C 0.4931(12) -0.0622(20) 0.3780(13) 0.080(7) Uiso 1 d .
H38 H 0.5187(12) -0.0274(20) 0.3443(13) 0.096 Uiso 1 calc R
C41 C 0.2794(8) -0.2520(16) 0.0826(13) 0.070(7) Uani 1 d .
C42 C 0.1725(8) -0.2086(14) 0.1927(13) 0.057(5) Uani 1 d .
C43 C 0.1778(9) -0.3379(18) 0.0875(11) 0.064(6) Uani 1 d .
C44 C 0.1861(11) -0.1352(21) -0.0535(13) 0.083(7) Uani 1 d .
H44 H 0.2221(11) -0.1432(21) -0.0800(13) 0.099 Uiso 1 calc R
C45 C 0.1314(12) -0.2001(18) -0.0599(13) 0.086(7) Uani 1 d .
H45 H 0.1230(12) -0.2617(18) -0.0963(13) 0.103 Uiso 1 calc R
C46 C 0.0894(9) -0.1680(20) -0.0089(14) 0.088(8) Uani 1 d .
H46 H 0.0501(9) -0.2027(20) -0.0028(14) 0.106 Uiso 1 calc R
C47 C 0.1180(10) -0.0718(17) 0.0325(13) 0.073(6) Uiso 1 d .
H47 H 0.1009(10) -0.0304(17) 0.0721(13) 0.088 Uiso 1 calc R
C48 C 0.1744(10) -0.0490(16) 0.0057(13) 0.070(6) Uani 1 d .
H48 H 0.2017(10) 0.0122(16) 0.0222(13) 0.084 Uiso 1 calc R

loop_
_atom_type_symbol
_atom_type_description
_atom_type_scat_dispersion_real
_atom_type_scat_dispersion_imag
_atom_type_scat_source
C C 0.0033 0.0016 'International Tables Vol C Tables 4.2.6.8 and 6.1.1.4'
H H 0.0000 0.0000 'International Tables Vol C Tables 4.2.6.8 and 6.1.1.4'
O O 0.0106 0.0060 'International Tables Vol C Tables 4.2.6.8 and 6.1.1.4'
S S 0.1246 0.1234 'International Tables Vol C Tables 4.2.6.8 and 6.1.1.4'
Cr Cr 0.3209 0.6236 'International Tables Vol C Tables 4.2.6.8 and 6.1.1.4'
Sb Sb -0.5866 1.5461 'International Tables Vol C Tables 4.2.6.8 and 6.1.1.4'

loop_
_geom_angle_atom_site_label_1
_geom_angle_atom_site_label_2
_geom_angle_atom_site_label_3
_geom_angle
_geom_angle_publ_flag
S Sb1 Cr1 106.96(12) y
S Sb1 Cr2 98.53(12) y
Cr1 Sb1 Cr2 115.07(9) y
S Sb2 Cr3 98.82(12) y
S Sb2 Cr4 107.57(12) y
Cr3 Sb2 Cr4 114.83(9) y
C11 Cr1 C12 81.7(8) y
C11 Cr1 C13 78.4(8) y
C12 Cr1 C13 111.6(8) y
C11 Cr1 C18 95.1(10) ?
C12 Cr1 C18 97.4(9) ?
C13 Cr1 C18 148.7(10) ?
C11 Cr1 C15 145.9(10) ?
C12 Cr1 C15 123.2(13) ?
C13 Cr1 C15 108.1(12) ?
C18 Cr1 C15 61.6(8) ?
C11 Cr1 C16 111.9(13) ?
C12 Cr1 C16 152.2(10) ?
C13 Cr1 C16 95.2(9) ?
C18 Cr1 C16 58.5(9) ?
C15 Cr1 C16 35.7(10) ?
C11 Cr1 C14 131.6(11) ?
C12 Cr1 C14 94.6(10) ?
C13 Cr1 C14 143.9(11) ?

loop_
_geom_bond_atom_site_label_1
_geom_bond_atom_site_label_2
_geom_bond_distance
_geom_bond_publ_flag
Sb1 S 2.466(5) y
Sb1 Cr1 2.837(3) y
Sb1 Cr2 2.849(3) y
Sb2 S 2.449(4) y
Sb2 Cr3 2.842(3) y
Sb2 Cr4 2.849(3) y
Cr1 C11 1.79(2) y
Cr1 C12 1.82(2) y
Cr1 C13 1.84(2) y
Cr1 C18 2.15(2) ?
Cr1 C15 2.15(2) ?
Cr1 C16 2.16(2) ?
Cr1 C14 2.18(2) ?
Cr1 C17 2.18(2) ?
Cr2 C22 1.81(2) y
Cr2 C21 1.83(2) y
Cr2 C23 1.88(2) y
Cr2 C28 2.14(2) ?
Cr2 C25 2.15(2) ?
Cr2 C27 2.17(2) ?
Cr2 C26 2.18(2) ?
Cr2 C24 2.25(2) ?
Cr3 C31 1.80(2) y
Cr3 C33 1.80(2) y
Cr3 C32 1.85(2) y
Cr3 C35 2.12(2) ?
Cr3 C38 2.14(2) ?
Cr3 C36 2.15(2) ?
Cr3 C34 2.18(2) ?
Cr3 C37 2.22(2) ?
Cr4 C43 1.77(2) y
Cr4 C41 1.84(2) y
Cr4 C42 1.86(2) y
Cr4 C48 2.17(2) ?
Cr4 C44 2.17(2) ?
Cr4 C47 2.18(2) ?
Cr4 C45 2.18(2) ?
Cr4 C46 2.22(2) ?
O11 C11 1.16(2) ?
O12 C12 1.17(2) ?
O13 C13 1.15(2) ?
O21 C21 1.14(2) ?
O22 C22 1.13(2) ?
O23 C23 1.10(2) ?
O31 C31 1.12(2) ?
O32 C32 1.13(2) ?
O33 C33 1.15(2) ?
O41 C41 1.13(2) ?
O42 C42 1.13(2) ?
O43 C43 1.20(2) ?
C14 C15 1.34(4) ?
C14 C18 1.38(3) ?
C15 C16 1.32(4) ?
C16 C17 1.34(3) ?
C17 C18 1.37(3) ?
C24 C28 1.36(3) ?
C24 C25 1.37(2) ?
C25 C26 1.34(2) ?
C26 C27 1.44(3) ?
C27 C28 1.34(3) ?
C34 C35 1.37(3) ?
C34 C38 1.38(3) ?
C35 C36 1.34(2) ?
C36 C37 1.34(2) ?
C37 C38 1.37(2) ?
C44 C45 1.35(2) ?
C44 C48 1.46(2) ?
C45 C46 1.36(2) ?
C46 C47 1.40(2) ?
C47 C48 1.34(2) ?
